data_7038079
loop_
_publ_author_name
'Fils\/o, M \/O'
'Eikeland, E.'
'Zhang, J.'
'Madsen, S. R.'
'Iversen, B. B.'

_publ_section_title
;
 Atomic and electronic structure transformations in SnS2 at high
 pressures: a joint single crystal X-ray diffraction and DFT study.
;
_journal_issue 9
_journal_name_full 'Dalton transactions (Cambridge, England : 2003)'
_journal_page_first 3798
_journal_page_last 3805
_journal_paper_doi 10.1039/c5dt04532k
_journal_volume 45
_journal_year 2016
_chemical_formula_moiety 'S2 Sn'
_chemical_formula_sum 'S2 Sn'
_chemical_formula_weight 182.81
_chemical_name_common Tindisulfide
_space_group_crystal_system trigonal
_space_group_IT_number 164
_space_group_name_Hall '-P 3 2"'
_space_group_name_H-M_alt 'P -3 m 1'
_symmetry_space_group_name_Hall '-P 3 2"'
_symmetry_space_group_name_H-M 'P -3 m 1'
_atom_sites_solution_primary direct
_audit_creation_date 2015-03-30
_audit_creation_method
;
Olex2 1.2
(compiled 2015.01.26 svn.r3150 for OlexSys, GUI svn.r4998)
;
_audit_update_record
;
2015-11-11 # Formatted by publCIF
;
_cell_angle_alpha 90
_cell_angle_beta 90
_cell_angle_gamma 120
_cell_formula_units_Z 1
_cell_length_a 3.6456(4)
_cell_length_b 3.6456(4)
_cell_length_c 5.8934(11)
_cell_measurement_reflns_used 414
_cell_measurement_temperature 294.05(10)
_cell_measurement_theta_max 31.5000
_cell_measurement_theta_min 3.4340
_cell_volume 67.832(16)
_computing_cell_refinement
;
CrysAlisPro, Agilent Technologies,
Version 1.171.37.31 (release 14-01-2014 CrysAlis171 .NET)
(compiled Jan 14 2014,18:38:05)
;
_computing_data_collection
;
CrysAlisPro, Agilent Technologies,
Version 1.171.37.31 (release 14-01-2014 CrysAlis171 .NET)
(compiled Jan 14 2014,18:38:05)
;
_computing_data_reduction
;
CrysAlisPro, Agilent Technologies,
Version 1.171.37.31 (release 14-01-2014 CrysAlis171 .NET)
(compiled Jan 14 2014,18:38:05)
;
_computing_molecular_graphics 'Olex2 (Dolomanov et al., 2009)'
_computing_publication_material 'Olex2 (Dolomanov et al., 2009)'
_computing_structure_refinement 'ShelXL (Sheldrick, 2008)'
_computing_structure_solution 'ShelXS (Sheldrick, 2008)'
_diffrn_ambient_environment air
_diffrn_ambient_temperature 294.05(10)
_diffrn_detector 'Agilent Atlas CCD-area detector'
_diffrn_detector_area_resol_mean 7.9
_diffrn_detector_type 'CCD area detector'
_diffrn_measured_fraction_theta_full 1.000
_diffrn_measured_fraction_theta_max 0.983
_diffrn_measurement_details
;
  1 omega  -78.00   -6.00   1.0000    5.0000
omega____ theta____ kappa____ phi______ frames
    -      -19.8195  130.0000  -67.0000 72

  2 omega  -96.00  -22.00   1.0000    5.0000
omega____ theta____ kappa____ phi______ frames
    -      -19.8195  -77.0000   60.0000 74

  3 omega  -48.00   53.00   1.0000    5.0000
omega____ theta____ kappa____ phi______ frames
    -      -19.8195   57.0000 -180.0000 101
;
_diffrn_measurement_device 'three-circle diffractometer'
_diffrn_measurement_device_type 'Oxford Diffraction Supernova diffractometer'
_diffrn_measurement_method '\w and \f scans'
_diffrn_orient_matrix_UB_11 -0.1344827000
_diffrn_orient_matrix_UB_12 0.0878760000
_diffrn_orient_matrix_UB_13 -0.0101780000
_diffrn_orient_matrix_UB_21 -0.0183590000
_diffrn_orient_matrix_UB_22 -0.0005522000
_diffrn_orient_matrix_UB_23 0.1198172000
_diffrn_orient_matrix_UB_31 0.1790034000
_diffrn_orient_matrix_UB_32 0.2066982000
_diffrn_orient_matrix_UB_33 0.0047559000
_diffrn_radiation_monochromator 'mirror optics'
_diffrn_radiation_probe x-ray
_diffrn_radiation_type MoK\a
_diffrn_radiation_wavelength 0.71073
_diffrn_reflns_av_R_equivalents 0.0649
_diffrn_reflns_av_unetI/netI 0.0415
_diffrn_reflns_laue_measured_fraction_full 1.000
_diffrn_reflns_laue_measured_fraction_max 0.983
_diffrn_reflns_limit_h_max 5
_diffrn_reflns_limit_h_min -4
_diffrn_reflns_limit_k_max 5
_diffrn_reflns_limit_k_min -5
_diffrn_reflns_limit_l_max 7
_diffrn_reflns_limit_l_min -8
_diffrn_reflns_number 548
_diffrn_reflns_point_group_measured_fraction_full 1.000
_diffrn_reflns_point_group_measured_fraction_max 0.983
_diffrn_reflns_theta_full 26.000
_diffrn_reflns_theta_max 32.163
_diffrn_reflns_theta_min 3.457
_diffrn_source 'microfocus sealed X-ray tube'
_diffrn_source_type 'Agilent Mova'
_exptl_absorpt_coefficient_mu 10.576
_exptl_absorpt_correction_T_max 1.00000
_exptl_absorpt_correction_T_min 0.42087
_exptl_absorpt_correction_type multi-scan
_exptl_absorpt_process_details
;
CrysAlisPro, Agilent Technologies,
Version 1.171.37.31 (release 14-01-2014 CrysAlis171 .NET)
(compiled Jan 14 2014,18:38:05)
Empirical absorption correction using spherical harmonics,
 implemented in SCALE3 ABSPACK scaling algorithm.
;
_exptl_crystal_colour yellow
_exptl_crystal_density_diffrn 4.475
_exptl_crystal_description platelet
_exptl_crystal_F_000 82
_exptl_crystal_size_max 0.09
_exptl_crystal_size_mid 0.08
_exptl_crystal_size_min 0.02
_refine_diff_density_max 1.496
_refine_diff_density_min -0.835
_refine_diff_density_rms 0.249
_refine_ls_extinction_coef 1.25(10)
_refine_ls_extinction_expression Fc^*^=kFc[1+0.001xFc^2^\l^3^/sin(2\q)]^-1/4^
_refine_ls_extinction_method SHELXL
_refine_ls_goodness_of_fit_ref 1.142
_refine_ls_hydrogen_treatment undef
_refine_ls_matrix_type full
_refine_ls_number_parameters 7
_refine_ls_number_reflns 116
_refine_ls_number_restraints 0
_refine_ls_restrained_S_all 1.142
_refine_ls_R_factor_all 0.0236
_refine_ls_R_factor_gt 0.0236
_refine_ls_shift/su_max 0.000
_refine_ls_shift/su_mean 0.000
_refine_ls_structure_factor_coef Fsqd
_refine_ls_weighting_details 'w=1/[\s^2^(Fo^2^)+(0.0201P)^2^] where P=(Fo^2^+2Fc^2^)/3'
_refine_ls_weighting_scheme calc
_refine_ls_wR_factor_gt 0.0513
_refine_ls_wR_factor_ref 0.0513
_reflns_Friedel_coverage 0.000
_reflns_number_gt 116
_reflns_number_total 116
_reflns_threshold_expression 'I > 2\s(I)'
_cod_data_source_file c5dt04532k2.cif
_cod_data_source_block sns2_test1
_cod_depositor_comments 'Adding full bibliography for 7038069--7038082.cif.'
_cod_original_cell_volume 67.83(2)
_cod_database_code 7038079
_shelxl_version_number 2014-1
_chemical_oxdiff_formula SnS2
_shelx_space_group_comment
;
The symmetry employed for this shelxl refinement is uniquely defined
by the following loop, which should always be used as a source of
symmetry information in preference to the above space-group names.
They are only intended as comments.
;
_reflns_odcompleteness_completeness 100.00
_reflns_odcompleteness_iscentric 1
_reflns_odcompleteness_theta 26.32
_olex2_refinement_description
;
1. Others
 Fixed X: Sn2(1)
 Fixed Y: Sn2(0)
 Fixed Z: Sn2(0)
;

loop_
_space_group_symop_operation_xyz
'x, y, z'
'-y, x-y, z'
'-x+y, -x, z'
'x-y, -y, -z'
'-x, -x+y, -z'
'y, x, -z'
'-x, -y, -z'
'y, -x+y, -z'
'x-y, x, -z'
'-x+y, y, z'
'x, x-y, z'
'-y, -x, z'

loop_
_atom_site_label
_atom_site_type_symbol
_atom_site_fract_x
_atom_site_fract_y
_atom_site_fract_z
_atom_site_U_iso_or_equiv
_atom_site_adp_type
_atom_site_occupancy
_atom_site_site_symmetry_order
_atom_site_calc_flag
_atom_site_refinement_flags_posn
_atom_site_refinement_flags_adp
_atom_site_refinement_flags_occupancy
Sn2 Sn 1.0000 0.0000 0.0000 0.0117(4) Uani 1 12 d S T P
S1 S 0.6667 0.3333 -0.2473(3) 0.0110(4) Uani 1 6 d S T P

loop_
_atom_site_aniso_label
_atom_site_aniso_U_11
_atom_site_aniso_U_22
_atom_site_aniso_U_33
_atom_site_aniso_U_23
_atom_site_aniso_U_13
_atom_site_aniso_U_12
Sn2 0.0084(4) 0.0084(4) 0.0181(6) 0.000 0.000 0.00421(19)
S1 0.0106(5) 0.0106(5) 0.0118(8) 0.000 0.000 0.0053(2)

loop_
_atom_type_symbol
_atom_type_description
_atom_type_scat_dispersion_real
_atom_type_scat_dispersion_imag
_atom_type_scat_source
S S 0.1246 0.1234 'International Tables Vol C Tables 4.2.6.8 and 6.1.1.4'
Sn Sn -0.6537 1.4246 'International Tables Vol C Tables 4.2.6.8 and 6.1.1.4'

loop_
_geom_angle_atom_site_label_1
_geom_angle_atom_site_label_2
_geom_angle_atom_site_label_3
_geom_angle
_geom_angle_site_symmetry_1
_geom_angle_site_symmetry_3
S1 Sn2 S1 180.0 7_755 .
S1 Sn2 S1 90.79(5) 1_545 1_655
S1 Sn2 S1 89.21(5) 1_545 7_655
S1 Sn2 S1 90.79(5) 7_755 7_765
S1 Sn2 S1 89.21(5) . 7_655
S1 Sn2 S1 89.21(5) . 7_765
S1 Sn2 S1 90.79(5) . 1_655
S1 Sn2 S1 89.21(5) 7_755 1_545
S1 Sn2 S1 90.79(5) 7_755 7_655
S1 Sn2 S1 90.79(5) . 1_545
S1 Sn2 S1 90.79(5) 7_765 7_655
S1 Sn2 S1 180.00(7) 7_765 1_545
S1 Sn2 S1 180.0 1_655 7_655
S1 Sn2 S1 89.21(5) 7_755 1_655
S1 Sn2 S1 89.21(5) 7_765 1_655
Sn2 S1 Sn2 90.79(5) . 1_565
Sn2 S1 Sn2 90.79(5) 1_565 1_455
Sn2 S1 Sn2 90.79(5) . 1_455

loop_
_geom_bond_atom_site_label_1
_geom_bond_atom_site_label_2
_geom_bond_distance
_geom_bond_site_symmetry_2
Sn2 S1 2.5601(11) 7_755
Sn2 S1 2.5601(11) 7_655
Sn2 S1 2.5601(11) 1_655
Sn2 S1 2.5602(11) .
Sn2 S1 2.5601(11) 7_765
Sn2 S1 2.5601(11) 1_545
S1 Sn2 2.5602(11) 1_565
S1 Sn2 2.5602(11) 1_455
